data_4503941
loop_
_publ_author_name
'Wen, Lili'
'Lu, Zhenda'
'Lin, Jianguo'
'Tian, Zhengfang'
'Zhu, Huizhen'
'Meng, Qingjin'

_publ_section_title
;
 Syntheses, Structures, and Physical Properties of Three Novel
 Metal&#x2212;Organic Frameworks Constructed from Aromatic Polycarboxylate
 Acids and Flexible Imidazole-Based Synthons
;
_journal_issue 1
_journal_name_full 'Crystal Growth &amp; Design'
_journal_page_first 93
_journal_paper_doi 10.1021/cg0604982
_journal_volume 7
_journal_year 2007
_chemical_formula_sum 'C66 H82 Cd3 N20 O17 S2'
_chemical_formula_weight 1828.84
_chemical_name_systematic
; 
 ? 
;
_space_group_IT_number 2
_symmetry_cell_setting triclinic
_symmetry_space_group_name_Hall '-P 1'
_symmetry_space_group_name_H-M 'P -1'
_atom_sites_solution_hydrogens geom
_atom_sites_solution_primary direct
_atom_sites_solution_secondary difmap
_audit_creation_method SHELXL-97
_cell_angle_alpha 82.283(2)
_cell_angle_beta 85.887(2)
_cell_angle_gamma 89.235(2)
_cell_formula_units_Z 1
_cell_length_a 10.3899(11)
_cell_length_b 12.8135(13)
_cell_length_c 13.9528(15)
_cell_measurement_reflns_used 851
_cell_measurement_temperature 293(2)
_cell_measurement_theta_max 16.88
_cell_measurement_theta_min 2.374
_cell_volume 1836.0(3)
_computing_cell_refinement SMART
_computing_data_collection 'SMART (Bruker, 2000)'
_computing_data_reduction 'SAINT (Bruker, 2000)'
_computing_molecular_graphics SHELXTL
_computing_publication_material SHELXTL
_computing_structure_refinement SHELXTL
_computing_structure_solution 'SHELXTL (Bruker, 2000)'
_diffrn_ambient_temperature 293(2)
_diffrn_measured_fraction_theta_full 0.978
_diffrn_measured_fraction_theta_max 0.978
_diffrn_radiation_monochromator graphite
_diffrn_radiation_source 'fine-focus sealed tube'
_diffrn_radiation_type MoK\a
_diffrn_radiation_wavelength 0.71073
_diffrn_reflns_av_R_equivalents 0.0203
_diffrn_reflns_av_sigmaI/netI 0.0877
_diffrn_reflns_limit_h_max 12
_diffrn_reflns_limit_h_min -12
_diffrn_reflns_limit_k_max 12
_diffrn_reflns_limit_k_min -15
_diffrn_reflns_limit_l_max 16
_diffrn_reflns_limit_l_min -17
_diffrn_reflns_number 10029
_diffrn_reflns_theta_full 26.00
_diffrn_reflns_theta_max 26.00
_diffrn_reflns_theta_min 1.97
_exptl_absorpt_coefficient_mu 1.000
_exptl_absorpt_correction_T_max 0.80
_exptl_absorpt_correction_T_min 0.75
_exptl_absorpt_correction_type multi-scan
_exptl_absorpt_process_details 'SADABS(Bruker, 2000)'
_exptl_crystal_colour colouress
_exptl_crystal_density_diffrn 1.654
_exptl_crystal_density_method 'not measured'
_exptl_crystal_description block
_exptl_crystal_F_000 930
_exptl_crystal_size_max 0.30
_exptl_crystal_size_mid 0.24
_exptl_crystal_size_min 0.22
_refine_diff_density_max 1.118
_refine_diff_density_min -1.022
_refine_diff_density_rms 0.077
_refine_ls_extinction_method none
_refine_ls_goodness_of_fit_ref 0.998
_refine_ls_hydrogen_treatment constr
_refine_ls_matrix_type fullcycle
_refine_ls_number_parameters 503
_refine_ls_number_reflns 7064
_refine_ls_number_restraints 0
_refine_ls_restrained_S_all 0.998
_refine_ls_R_factor_all 0.0760
_refine_ls_R_factor_gt 0.0424
_refine_ls_shift/su_max 0.000
_refine_ls_shift/su_mean 0.000
_refine_ls_structure_factor_coef Fsqd
_refine_ls_weighting_details 'calc w=1/[\s^2^(Fo^2^)+(0.0400P)^2^+0.0000P] where P=(Fo^2^+2Fc^2^)/3'
_refine_ls_weighting_scheme calc
_refine_ls_wR_factor_gt 0.0834
_refine_ls_wR_factor_ref 0.0874
_reflns_number_gt 4674
_reflns_number_total 7064
_reflns_threshold_expression >2sigma(I)
_cod_data_source_file cg0604982rom20060912_065219.cif
_cod_data_source_block 50408am
_cod_depositor_comments
;
The following automatic conversions were performed:

'_symmetry_cell_setting' value 'Triclinic' changed to 'triclinic'
according to /home/saulius/struct/CIF-dictionaries/cif_core.dic
dictionary named 'cif_core.dic' version 2.4.1 from
2010-06-29.

'_exptl_absorpt_correction_type' value 'Multi-scan'
changed to 'multi-scan' according to
/home/saulius/struct/CIF-dictionaries/cif_core.dic dictionary named
'cif_core.dic' version 2.4.1 from 2010-06-29.

Automatic conversion script
Id: cif_fix_values 1715 2011-07-08 13:25:40Z adriana 
;
_cod_original_sg_symbol_H-M P-1
_cod_database_code 4503941

loop_
_symmetry_equiv_pos_as_xyz
'x, y, z'
'-x, -y, -z'

loop_
_atom_site_label
_atom_site_type_symbol
_atom_site_fract_x
_atom_site_fract_y
_atom_site_fract_z
_atom_site_U_iso_or_equiv
_atom_site_adp_type
_atom_site_occupancy
_atom_site_symmetry_multiplicity
_atom_site_calc_flag
_atom_site_refinement_flags
_atom_site_disorder_assembly
_atom_site_disorder_group
Cd1 Cd 0.5000 0.5000 0.5000 0.03802(10) Uani 1 2 d S . .
Cd2 Cd 0.76389(3) 0.84960(2) 0.93664(2) 0.03872(8) Uani 1 1 d . . .
C1 C 0.4406(5) 0.5350(4) 0.2765(3) 0.0571(12) Uani 1 1 d . . .
H1 H 0.4181 0.4642 0.2849 0.069 Uiso 1 1 calc R . .
C2 C 0.4769(4) 0.6928(3) 0.2078(3) 0.0508(11) Uani 1 1 d . . .
H2 H 0.4867 0.7529 0.1625 0.061 Uiso 1 1 calc R . .
C3 C 0.4966(4) 0.6854(4) 0.3020(3) 0.0532(11) Uani 1 1 d . . .
H3 H 0.5212 0.7411 0.3330 0.064 Uiso 1 1 calc R . .
C4 C 0.4080(5) 0.5657(4) 0.0991(3) 0.0591(13) Uani 1 1 d . . .
H4A H 0.3822 0.6275 0.0567 0.071 Uiso 1 1 calc R . .
H4B H 0.3349 0.5182 0.1110 0.071 Uiso 1 1 calc R . .
C5 C 0.8045(4) 0.5642(3) 0.5177(3) 0.0491(10) Uani 1 1 d . . .
H5 H 0.8354 0.4980 0.5070 0.059 Uiso 1 1 calc R . .
C6 C 0.8782(4) 0.6415(3) 0.5364(3) 0.0494(10) Uani 1 1 d . . .
H6 H 0.9671 0.6394 0.5406 0.059 Uiso 1 1 calc R . .
C7 C 0.6799(4) 0.6918(3) 0.5359(3) 0.0457(10) Uani 1 1 d . . .
H7 H 0.6068 0.7339 0.5409 0.055 Uiso 1 1 calc R . .
C8 C 0.8313(5) 0.8289(4) 0.5652(3) 0.0560(12) Uani 1 1 d . . .
H8A H 0.8948 0.8242 0.6133 0.067 Uiso 1 1 calc R . .
H8B H 0.7546 0.8623 0.5914 0.067 Uiso 1 1 calc R . .
C9 C 0.8841(5) 0.8967(4) 0.4747(4) 0.0658(14) Uani 1 1 d . . .
H9A H 0.8922 0.9683 0.4886 0.079 Uiso 1 1 calc R . .
H9B H 0.9698 0.8717 0.4566 0.079 Uiso 1 1 calc R . .
C10 C 0.2887(4) 0.7424(3) 0.6989(3) 0.0364(8) Uani 1 1 d . . .
C11 C 0.1723(4) 0.7568(3) 0.7467(3) 0.0346(8) Uani 1 1 d . . .
H11 H 0.0981 0.7497 0.7147 0.042 Uiso 1 1 calc R . .
C12 C 0.1584(4) 0.7817(3) 0.8409(3) 0.0370(8) Uani 1 1 d . . .
C13 C 0.0305(4) 0.8069(3) 0.8871(3) 0.0472(10) Uani 1 1 d . . .
C14 C 0.2719(4) 0.7897(3) 0.8864(3) 0.0368(8) Uani 1 1 d . . .
H14 H 0.2662 0.8041 0.9501 0.044 Uiso 1 1 calc R . .
C15 C 0.3930(3) 0.7772(3) 0.8412(3) 0.0335(8) Uani 1 1 d . . .
C16 C 0.3990(3) 0.7534(3) 0.7458(3) 0.0356(8) Uani 1 1 d . . .
H16 H 0.4791 0.7448 0.7135 0.043 Uiso 1 1 calc R . .
C17 C 0.5136(4) 0.7965(3) 0.8889(3) 0.0415(9) Uani 1 1 d . . .
C18 C 0.6235(4) 0.9444(3) 1.1235(3) 0.0462(10) Uani 1 1 d . . .
H18 H 0.5419 0.9420 1.1004 0.055 Uiso 1 1 calc R . .
C19 C 0.6488(5) 0.9637(3) 1.2152(4) 0.0549(11) Uani 1 1 d . . .
H19 H 0.5887 0.9770 1.2649 0.066 Uiso 1 1 calc R . .
C20 C 0.8279(5) 0.9392(3) 1.1308(3) 0.0478(10) Uani 1 1 d . . .
H20 H 0.9157 0.9330 1.1142 0.057 Uiso 1 1 calc R . .
C21 C 0.8521(6) 0.9699(3) 1.3017(3) 0.0627(14) Uani 1 1 d . . .
H21A H 0.8467 1.0421 1.3155 0.075 Uiso 1 1 calc R . .
H21B H 0.9422 0.9539 1.2864 0.075 Uiso 1 1 calc R . .
C22 C 0.8023(5) 0.8973(4) 1.3903(3) 0.0554(11) Uani 1 1 d . . .
H22A H 0.7100 0.9014 1.4056 0.066 Uiso 1 1 d R . .
H22B H 0.8205 0.8286 1.3704 0.066 Uiso 1 1 d R . .
C23 C 0.7334(5) 1.0169(4) 0.7440(3) 0.0625(13) Uani 1 1 d . . .
H23 H 0.6969 0.9628 0.7169 0.075 Uiso 1 1 calc R . .
C24 C 0.7596(5) 1.1140(4) 0.6963(4) 0.0623(13) Uani 1 1 d . A .
H24 H 0.7465 1.1384 0.6319 0.075 Uiso 1 1 calc R . .
C25 C 0.8124(5) 1.1030(4) 0.8444(4) 0.0586(12) Uani 1 1 d . A .
H25 H 0.8430 1.1213 0.9010 0.070 Uiso 1 1 calc R . .
C26 C 0.850(15) 1.275(13) 0.771(7) 0.07(3) Uani 0.14(7) 1 d P A 1
H26A H 0.7908 1.3233 0.7370 0.088 Uiso 0.14(7) 1 calc PR A 1
H26B H 0.8386 1.2840 0.8390 0.088 Uiso 0.14(7) 1 calc PR A 1
C26' C 0.844(2) 1.2787(19) 0.741(2) 0.077(5) Uani 0.86(7) 1 d P A 2
H26C H 0.8130 1.3049 0.6779 0.092 Uiso 0.86(7) 1 calc PR A 2
H26D H 0.7963 1.3161 0.7881 0.092 Uiso 0.86(7) 1 calc PR A 2
C27 C 0.9721(5) 1.3065(4) 0.7388(4) 0.0678(14) Uani 1 1 d . . .
H27A H 0.9938 1.2756 0.6799 0.081 Uiso 1 1 calc R A 1
H27B H 1.0293 1.2747 0.7865 0.081 Uiso 1 1 calc R A 1
C28 C 1.0065(6) 1.4246(4) 0.7169(4) 0.0720(16) Uani 1 1 d . A .
H28A H 0.9912 1.4498 0.6499 0.086 Uiso 1 1 calc R . .
H28B H 0.9506 1.4639 0.7579 0.086 Uiso 1 1 calc R . .
C29 C 1.1465(5) 1.4449(4) 0.7338(4) 0.0688(14) Uani 1 1 d . . .
H29A H 1.2026 1.4046 0.6938 0.083 Uiso 1 1 calc R A .
H29B H 1.1657 1.5190 0.7147 0.083 Uiso 1 1 calc R . .
C30 C 1.2189(4) 1.3230(3) 0.8755(4) 0.0538(12) Uani 1 1 d . . .
H30 H 1.2534 1.2722 0.8392 0.065 Uiso 1 1 calc R A .
N11 N 1.2120(4) 1.3103(3) 0.9679(3) 0.0543(9) Uani 1 1 d . . .
C32 C 1.1295(5) 1.4682(3) 0.9104(4) 0.0600(13) Uani 1 1 d . . .
H32 H 1.0903 1.5341 0.9073 0.072 Uiso 1 1 calc R A .
C33 C 0.5144(4) 0.5138(4) 0.0501(3) 0.0495(10) Uani 1 1 d . . .
H33A H 0.5363 0.4495 0.0909 0.059 Uiso 1 1 calc R . .
H33B H 0.5893 0.5594 0.0426 0.059 Uiso 1 1 calc R . .
N1 N 0.4756(3) 0.5839(2) 0.3471(2) 0.0425(7) Uani 1 1 d . . .
N2 N 0.4402(3) 0.5973(3) 0.1903(2) 0.0451(8) Uani 1 1 d . . .
N3 N 0.6773(3) 0.5935(2) 0.5159(2) 0.0433(7) Uani 1 1 d . . .
N4 N 0.7990(3) 0.7240(2) 0.5483(2) 0.0415(7) Uani 1 1 d . . .
N5 N 0.7673(4) 1.0089(3) 0.8366(3) 0.0530(9) Uani 1 1 d . . .
N6 N 0.8093(4) 1.1685(3) 0.7625(3) 0.0573(10) Uani 1 1 d . . .
N7 N 0.7380(3) 0.9292(2) 1.0718(2) 0.0430(7) Uani 1 1 d . . .
N8 N 0.7789(4) 0.9595(3) 1.2185(2) 0.0469(8) Uani 1 1 d . . .
N10 N 1.1722(4) 1.4159(3) 0.8348(3) 0.0492(8) Uani 1 1 d . A .
C31 C 1.1582(4) 1.4005(4) 0.9932(3) 0.0582(12) Uani 1 1 d . A .
H31 H 1.1426 1.4152 1.0565 0.070 Uiso 1 1 calc R . .
O1 O 0.3733(3) 0.6231(2) 0.5770(2) 0.0526(7) Uani 1 1 d . . .
O2 O 0.1762(3) 0.7179(2) 0.5448(2) 0.0530(7) Uani 1 1 d . . .
O3 O 0.3797(3) 0.8082(2) 0.5248(2) 0.0619(9) Uani 1 1 d . . .
O4 O 0.0231(3) 0.8413(3) 0.9664(2) 0.0650(9) Uani 1 1 d . . .
O5 O -0.0679(3) 0.7955(2) 0.8402(2) 0.0559(8) Uani 1 1 d . . .
O6 O 0.6196(3) 0.7901(2) 0.8399(2) 0.0505(7) Uani 1 1 d . . .
O7 O 0.5064(3) 0.8171(2) 0.9722(2) 0.0547(7) Uani 1 1 d . . .
O8 O 0.7810(4) 0.6403(3) 0.7695(3) 0.0729(10) Uani 1 1 d . . .
H8C H 0.8631 0.6651 0.7882 0.087 Uiso 1 1 d R . .
H8D H 0.7171 0.6701 0.8122 0.087 Uiso 1 1 d R . .
O9 O 0.4722(6) 0.0143(5) 0.4359(4) 0.0567(15) Uani 0.50 1 d P . .
H9C H 0.4646 0.0468 0.3793 0.068 Uiso 0.50 1 d PR . .
H9D H 0.4364 0.0569 0.4822 0.068 Uiso 0.50 1 d PR . .
S1 S 0.30403(10) 0.72240(8) 0.57595(7) 0.0429(2) Uani 1 1 d . . .

loop_
_atom_site_aniso_label
_atom_site_aniso_U_11
_atom_site_aniso_U_22
_atom_site_aniso_U_33
_atom_site_aniso_U_23
_atom_site_aniso_U_13
_atom_site_aniso_U_12
Cd1 0.0369(2) 0.0462(2) 0.03176(19) -0.00712(16) -0.00319(16) -0.00723(17)
Cd2 0.02816(15) 0.04939(18) 0.03904(15) -0.00733(12) -0.00290(11) 0.00169(12)
C1 0.087(4) 0.044(2) 0.041(2) -0.0051(18) -0.006(2) -0.014(2)
C2 0.052(3) 0.044(2) 0.056(3) -0.002(2) -0.008(2) -0.0025(19)
C3 0.047(3) 0.058(3) 0.056(3) -0.007(2) -0.012(2) -0.014(2)
C4 0.068(3) 0.079(3) 0.036(2) -0.020(2) -0.019(2) 0.000(3)
C5 0.046(3) 0.038(2) 0.066(3) -0.0141(19) -0.014(2) 0.0004(18)
C6 0.029(2) 0.056(3) 0.065(3) -0.007(2) -0.0142(19) 0.0039(18)
C7 0.041(2) 0.052(2) 0.044(2) -0.0006(18) -0.0154(18) 0.0067(19)
C8 0.070(3) 0.057(3) 0.049(2) -0.023(2) -0.025(2) -0.015(2)
C9 0.066(3) 0.072(3) 0.062(3) -0.009(2) -0.018(3) -0.034(3)
C10 0.034(2) 0.0296(18) 0.047(2) -0.0079(16) -0.0045(16) 0.0047(15)
C11 0.0284(18) 0.0314(18) 0.044(2) -0.0005(16) -0.0101(16) -0.0046(14)
C12 0.036(2) 0.0267(18) 0.048(2) 0.0022(16) -0.0118(17) 0.0020(15)
C13 0.039(2) 0.041(2) 0.059(3) -0.0063(18) 0.0225(19) -0.0011(17)
C14 0.041(2) 0.035(2) 0.0329(18) -0.0019(15) 0.0033(16) -0.0021(16)
C15 0.0223(17) 0.0321(18) 0.045(2) -0.0026(15) -0.0015(15) 0.0021(13)
C16 0.0212(17) 0.0339(19) 0.051(2) -0.0063(16) 0.0044(15) 0.0084(14)
C17 0.038(2) 0.041(2) 0.047(2) -0.0025(17) -0.0192(18) 0.0025(17)
C18 0.038(2) 0.035(2) 0.064(3) 0.0009(19) -0.0062(19) 0.0025(17)
C19 0.057(3) 0.044(2) 0.061(3) -0.006(2) 0.014(2) 0.002(2)
C20 0.053(3) 0.039(2) 0.052(2) -0.0059(19) -0.014(2) 0.0013(19)
C21 0.108(4) 0.032(2) 0.051(3) -0.0082(19) -0.017(3) -0.015(2)
C22 0.050(3) 0.056(3) 0.063(3) -0.009(2) -0.018(2) -0.004(2)
C23 0.084(4) 0.063(3) 0.041(2) -0.007(2) -0.005(2) 0.012(3)
C24 0.057(3) 0.062(3) 0.062(3) 0.007(2) -0.002(2) 0.029(2)
C25 0.045(3) 0.071(3) 0.062(3) -0.017(2) -0.001(2) 0.018(2)
C26 0.09(6) 0.08(4) 0.04(3) 0.01(3) 0.01(4) -0.02(4)
C26' 0.064(7) 0.058(5) 0.101(13) 0.012(10) -0.008(10) 0.006(4)
C27 0.071(4) 0.064(3) 0.072(4) -0.015(3) -0.019(3) 0.000(3)
C28 0.082(4) 0.045(3) 0.084(4) 0.011(3) -0.009(3) 0.007(3)
C29 0.066(3) 0.061(3) 0.071(3) 0.017(3) 0.005(3) -0.016(2)
C30 0.028(2) 0.042(2) 0.087(4) 0.003(2) 0.005(2) -0.0028(17)
N11 0.051(2) 0.055(2) 0.054(2) -0.0005(18) 0.0005(18) 0.0002(18)
C32 0.072(3) 0.034(2) 0.073(3) -0.009(2) 0.001(3) 0.017(2)
C33 0.049(3) 0.063(3) 0.041(2) -0.017(2) -0.0088(19) 0.000(2)
N1 0.055(2) 0.0450(17) 0.0291(15) -0.0077(13) -0.0038(14) -0.0106(14)
N2 0.055(2) 0.0540(19) 0.0286(15) -0.0112(14) -0.0042(14) -0.0006(16)
N3 0.0392(18) 0.0435(17) 0.0468(18) -0.0026(14) -0.0052(14) -0.0142(14)
N4 0.0400(18) 0.0468(17) 0.0400(16) -0.0064(14) -0.0152(14) -0.0096(14)
N5 0.057(2) 0.065(2) 0.0411(18) -0.0166(16) -0.0097(16) -0.0030(18)
N6 0.066(3) 0.044(2) 0.054(2) 0.0159(16) 0.0074(18) 0.0002(17)
N7 0.0390(17) 0.0395(16) 0.0510(19) -0.0058(14) -0.0064(14) 0.0041(13)
N8 0.058(2) 0.0463(18) 0.0366(17) -0.0067(14) -0.0028(15) -0.0050(16)
N10 0.048(2) 0.0450(18) 0.051(2) 0.0025(15) 0.0036(16) -0.0041(15)
C31 0.055(3) 0.054(2) 0.061(3) 0.019(2) -0.013(2) -0.027(2)
O1 0.0571(19) 0.0524(16) 0.0530(16) -0.0263(13) -0.0046(14) 0.0238(13)
O2 0.0412(16) 0.0629(18) 0.0580(18) -0.0154(14) -0.0118(13) -0.0003(13)
O3 0.068(2) 0.0616(19) 0.0530(18) 0.0097(15) -0.0084(16) -0.0271(17)
O4 0.0507(19) 0.075(2) 0.074(2) -0.0391(17) 0.0145(16) -0.0132(16)
O5 0.0270(14) 0.069(2) 0.073(2) -0.0139(16) -0.0007(14) 0.0016(13)
O6 0.0286(14) 0.0613(18) 0.0632(18) -0.0110(14) -0.0076(12) -0.0050(12)
O7 0.0461(17) 0.0610(18) 0.0611(18) -0.0125(14) -0.0246(14) 0.0046(14)
O8 0.065(2) 0.085(2) 0.078(2) -0.0399(19) -0.0136(18) -0.0125(19)
O9 0.066(4) 0.055(3) 0.051(3) -0.010(3) -0.011(3) -0.010(3)
S1 0.0382(5) 0.0530(5) 0.0393(5) -0.0114(4) -0.0053(4) -0.0025(4)

loop_
_atom_type_symbol
_atom_type_description
_atom_type_scat_dispersion_real
_atom_type_scat_dispersion_imag
_atom_type_scat_source
C C 0.0033 0.0016 'International Tables Vol C Tables 4.2.6.8 and 6.1.1.4'
H H 0.0000 0.0000 'International Tables Vol C Tables 4.2.6.8 and 6.1.1.4'
N N 0.0061 0.0033 'International Tables Vol C Tables 4.2.6.8 and 6.1.1.4'
O O 0.0106 0.0060 'International Tables Vol C Tables 4.2.6.8 and 6.1.1.4'
S S 0.1246 0.1234 'International Tables Vol C Tables 4.2.6.8 and 6.1.1.4'
Cd Cd -0.8075 1.2024 'International Tables Vol C Tables 4.2.6.8 and 6.1.1.4'

loop_
_geom_angle_atom_site_label_1
_geom_angle_atom_site_label_2
_geom_angle_atom_site_label_3
_geom_angle
_geom_angle_site_symmetry_1
_geom_angle_site_symmetry_3
N3 Cd1 N3 180.00(13) 2_666 .
N3 Cd1 N1 92.54(11) 2_666 2_666
N3 Cd1 N1 87.46(11) . 2_666
N3 Cd1 N1 87.46(11) 2_666 .
N3 Cd1 N1 92.54(11) . .
N1 Cd1 N1 180.000(1) 2_666 .
N3 Cd1 O1 89.32(12) 2_666 2_666
N3 Cd1 O1 90.68(12) . 2_666
N1 Cd1 O1 94.26(11) 2_666 2_666
N1 Cd1 O1 85.74(11) . 2_666
N3 Cd1 O1 90.68(12) 2_666 .
N3 Cd1 O1 89.32(12) . .
N1 Cd1 O1 85.74(11) 2_666 .
N1 Cd1 O1 94.26(11) . .
O1 Cd1 O1 180.000(1) 2_666 .
N7 Cd2 O5 137.12(12) . 1_655
N7 Cd2 O6 132.44(11) . .
O5 Cd2 O6 90.44(11) 1_655 .
N7 Cd2 N11 89.60(10) . 2_777
O5 Cd2 N11 85.61(10) 1_655 2_777
O6 Cd2 N11 95.47(10) . 2_777
N7 Cd2 N5 92.28(12) . .
O5 Cd2 N5 88.33(12) 1_655 .
O6 Cd2 N5 88.34(11) . .
N11 Cd2 N5 172.85(10) 2_777 .
N1 C1 N2 113.6(3) . .
N1 C1 H1 123.2 . .
N2 C1 H1 123.2 . .
C3 C2 N2 107.4(4) . .
C3 C2 H2 126.3 . .
N2 C2 H2 126.3 . .
C2 C3 N1 110.7(4) . .
C2 C3 H3 124.6 . .
N1 C3 H3 124.6 . .
N2 C4 C33 113.2(3) . .
N2 C4 H4A 108.9 . .
C33 C4 H4A 108.9 . .
N2 C4 H4B 108.9 . .
C33 C4 H4B 108.9 . .
H4A C4 H4B 107.7 . .
C6 C5 N3 111.8(4) . .
C6 C5 H5 124.1 . .
N3 C5 H5 124.1 . .
C5 C6 N4 106.7(4) . .
C5 C6 H6 126.7 . .
N4 C6 H6 126.7 . .
N3 C7 N4 112.9(3) . .
N3 C7 H7 123.5 . .
N4 C7 H7 123.5 . .
N4 C8 C9 112.8(3) . .
N4 C8 H8A 109.0 . .
C9 C8 H8A 109.0 . .
N4 C8 H8B 109.0 . .
C9 C8 H8B 109.0 . .
H8A C8 H8B 107.8 . .
C22 C9 C8 113.8(4) 1_554 .
C22 C9 H9A 108.8 1_554 .
C8 C9 H9A 108.8 . .
C22 C9 H9B 108.8 1_554 .
C8 C9 H9B 108.8 . .
H9A C9 H9B 107.7 . .
C11 C10 C16 118.6(4) . .
C11 C10 S1 122.4(3) . .
C16 C10 S1 118.7(3) . .
C10 C11 C12 123.5(3) . .
C10 C11 H11 118.3 . .
C12 C11 H11 118.3 . .
C14 C12 C11 116.1(4) . .
C14 C12 C13 121.9(4) . .
C11 C12 C13 121.8(4) . .
O4 C13 O5 122.7(3) . .
O4 C13 C12 120.2(4) . .
O5 C13 C12 117.0(3) . .
C15 C14 C12 123.0(4) . .
C15 C14 H14 118.5 . .
C12 C14 H14 118.5 . .
C14 C15 C16 117.4(3) . .
C14 C15 C17 121.6(4) . .
C16 C15 C17 120.8(3) . .
C10 C16 C15 121.3(3) . .
C10 C16 H16 119.3 . .
C15 C16 H16 119.3 . .
O7 C17 O6 122.7(3) . .
O7 C17 C15 119.9(3) . .
O6 C17 C15 117.4(3) . .
N7 C18 C19 109.0(4) . .
N7 C18 H18 125.5 . .
C19 C18 H18 125.5 . .
N8 C19 C18 106.2(4) . .
N8 C19 H19 126.9 . .
C18 C19 H19 126.9 . .
N7 C20 N8 112.3(3) . .
N7 C20 H20 123.8 . .
N8 C20 H20 123.8 . .
N8 C21 C22 111.6(4) . .
N8 C21 H21A 109.3 . .
C22 C21 H21A 109.3 . .
N8 C21 H21B 109.3 . .
C22 C21 H21B 109.3 . .
H21A C21 H21B 108.0 . .
C9 C22 C21 113.3(4) 1_556 .
C9 C22 H22A 115.4 1_556 .
C21 C22 H22A 114.7 . .
C9 C22 H22B 102.3 1_556 .
C21 C22 H22B 101.7 . .
H22A C22 H22B 107.4 . .
C24 C23 N5 110.9(5) . .
C24 C23 H23 124.5 . .
N5 C23 H23 124.5 . .
C23 C24 N6 105.5(4) . .
C23 C24 H24 127.3 . .
N6 C24 H24 127.3 . .
N5 C25 N6 112.3(4) . .
N5 C25 H25 123.8 . .
N6 C25 H25 123.8 . .
C27 C26 N6 120(10) . .
C27 C26 H26A 107.4 . .
N6 C26 H26A 107.4 . .
C27 C26 H26B 107.4 . .
N6 C26 H26B 107.4 . .
H26A C26 H26B 106.9 . .
C27 C26' N6 118.8(14) . .
C27 C26' H26C 107.6 . .
N6 C26' H26C 107.6 . .
C27 C26' H26D 107.6 . .
N6 C26' H26D 107.6 . .
H26C C26' H26D 107.0 . .
C26 C27 C26' 18(4) . .
C26 C27 C28 121(7) . .
C26' C27 C28 118.0(10) . .
C26 C27 H27A 107.1 . .
C26' C27 H27A 92.6 . .
C28 C27 H27A 107.1 . .
C26 C27 H27B 107.1 . .
C26' C27 H27B 122.6 . .
C28 C27 H27B 107.1 . .
H27A C27 H27B 106.8 . .
C29 C28 C27 112.1(4) . .
C29 C28 H28A 109.2 . .
C27 C28 H28A 109.2 . .
C29 C28 H28B 109.2 . .
C27 C28 H28B 109.2 . .
H28A C28 H28B 107.9 . .
N10 C29 C28 111.4(4) . .
N10 C29 H29A 109.3 . .
C28 C29 H29A 109.3 . .
N10 C29 H29B 109.3 . .
C28 C29 H29B 109.3 . .
H29A C29 H29B 108.0 . .
N11 C30 N10 114.6(4) . .
N11 C30 H30 122.7 . .
N10 C30 H30 122.7 . .
C30 N11 C31 105.0(3) . .
C30 N11 Cd2 124.5(3) . 2_777
C31 N11 Cd2 128.7(2) . 2_777
N10 C32 C31 104.6(3) . .
N10 C32 H32 127.7 . .
C31 C32 H32 127.7 . .
C4 C33 C33 114.1(5) . 2_665
C4 C33 H33A 108.7 . .
C33 C33 H33A 108.7 2_665 .
C4 C33 H33B 108.7 . .
C33 C33 H33B 108.7 2_665 .
H33A C33 H33B 107.6 . .
C1 N1 C3 102.8(3) . .
C1 N1 Cd1 122.91(19) . .
C3 N1 Cd1 134.21(19) . .
C2 N2 C1 105.4(3) . .
C2 N2 C4 128.1(3) . .
C1 N2 C4 126.5(3) . .
C7 N3 C5 102.4(3) . .
C7 N3 Cd1 126.4(2) . .
C5 N3 Cd1 130.9(2) . .
C7 N4 C6 106.1(3) . .
C7 N4 C8 124.8(3) . .
C6 N4 C8 129.0(3) . .
C25 N5 C23 104.3(3) . .
C25 N5 Cd2 133.4(2) . .
C23 N5 Cd2 121.8(2) . .
C25 N6 C24 107.0(3) . .
C25 N6 C26' 130.4(13) . .
C24 N6 C26' 122.6(13) . .
C25 N6 C26 113(4) . .
C24 N6 C26 139(4) . .
C26' N6 C26 17(4) . .
C20 N7 C18 105.5(3) . .
C20 N7 Cd2 125.1(2) . .
C18 N7 Cd2 126.3(2) . .
C20 N8 C19 106.9(3) . .
C20 N8 C21 126.2(3) . .
C19 N8 C21 126.9(3) . .
C30 N10 C32 105.7(3) . .
C30 N10 C29 126.9(3) . .
C32 N10 C29 126.2(3) . .
N11 C31 C32 110.1(4) . .
N11 C31 H31 125.0 . .
C32 C31 H31 125.0 . .
S1 O1 Cd1 152.01(19) . .
C13 O5 Cd2 103.78(18) . 1_455
C17 O6 Cd2 102.52(17) . .
H8C O8 H8D 103.7 . .
H9C O9 H9D 108.7 . .
O2 S1 O3 113.85(19) . .
O2 S1 O1 113.17(18) . .
O3 S1 O1 111.3(2) . .
O2 S1 C10 107.05(13) . .
O3 S1 C10 106.81(14) . .
O1 S1 C10 103.86(13) . .

loop_
_geom_bond_atom_site_label_1
_geom_bond_atom_site_label_2
_geom_bond_distance
_geom_bond_site_symmetry_2
Cd1 N3 2.251(3) 2_666
Cd1 N3 2.251(3) .
Cd1 N1 2.285(3) 2_666
Cd1 N1 2.285(3) .
Cd1 O1 2.361(3) 2_666
Cd1 O1 2.361(3) .
Cd2 N7 2.259(3) .
Cd2 O5 2.286(3) 1_655
Cd2 O6 2.290(3) .
Cd2 N11 2.310(4) 2_777
Cd2 N5 2.311(4) .
C1 N1 1.311(4) .
C1 N2 1.351(4) .
C1 H1 0.9300 .
C2 C3 1.336(6) .
C2 N2 1.344(4) .
C2 H2 0.9300 .
C3 N1 1.380(5) .
C3 H3 0.9300 .
C4 N2 1.449(4) .
C4 C33 1.458(6) .
C4 H4A 0.9700 .
C4 H4B 0.9700 .
C5 C6 1.324(6) .
C5 N3 1.371(5) .
C5 H5 0.9300 .
C6 N4 1.351(4) .
C6 H6 0.9300 .
C7 N3 1.327(4) .
C7 N4 1.339(4) .
C7 H7 0.9300 .
C8 N4 1.444(4) .
C8 C9 1.507(7) .
C8 H8A 0.9700 .
C8 H8B 0.9700 .
C9 C22 1.500(6) 1_554
C9 H9A 0.9700 .
C9 H9B 0.9700 .
C10 C11 1.361(5) .
C10 C16 1.378(5) .
C10 S1 1.765(4) .
C11 C12 1.390(5) .
C11 H11 0.9300 .
C12 C14 1.390(5) .
C12 C13 1.486(5) .
C13 O4 1.241(4) .
C13 O5 1.273(5) .
C14 C15 1.384(5) .
C14 H14 0.9300 .
C15 C16 1.402(5) .
C15 C17 1.498(5) .
C16 H16 0.9300 .
C17 O7 1.224(4) .
C17 O6 1.262(4) .
C18 N7 1.373(4) .
C18 C19 1.380(7) .
C18 H18 0.9300 .
C19 N8 1.357(5) .
C19 H19 0.9300 .
C20 N7 1.307(4) .
C20 N8 1.348(5) .
C20 H20 0.9300 .
C21 N8 1.454(5) .
C21 C22 1.508(6) .
C21 H21A 0.9700 .
C21 H21B 0.9700 .
C22 C9 1.500(6) 1_556
C22 H22A 0.9700 .
C22 H22B 0.9700 .
C23 C24 1.351(7) .
C23 N5 1.354(5) .
C23 H23 0.9300 .
C24 N6 1.364(6) .
C24 H24 0.9300 .
C25 N5 1.322(5) .
C25 N6 1.326(5) .
C25 H25 0.9300 .
C26 C27 1.36(15) .
C26 N6 1.46(17) .
C26 H26A 0.9700 .
C26 H26B 0.9700 .
C26' C27 1.38(3) .
C26' N6 1.45(3) .
C26' H26C 0.9700 .
C26' H26D 0.9700 .
C27 C28 1.545(7) .
C27 H27A 0.9700 .
C27 H27B 0.9700 .
C28 C29 1.522(7) .
C28 H28A 0.9700 .
C28 H28B 0.9700 .
C29 N10 1.450(5) .
C29 H29A 0.9700 .
C29 H29B 0.9700 .
C30 N11 1.274(6) .
C30 N10 1.349(4) .
C30 H30 0.9300 .
N11 C31 1.356(5) .
N11 Cd2 2.310(4) 2_777
C32 N10 1.369(5) .
C32 C31 1.396(5) .
C32 H32 0.9300 .
C33 C33 1.538(7) 2_665
C33 H33A 0.9700 .
C33 H33B 0.9700 .
C31 H31 0.9300 .
O1 S1 1.452(3) .
O2 S1 1.432(3) .
O3 S1 1.438(3) .
O5 Cd2 2.286(3) 1_455
O8 H8C 0.9792 .
O8 H8D 0.9686 .
O9 H9C 0.8500 .
O9 H9D 0.9525 .

loop_
_geom_hbond_atom_site_label_D
_geom_hbond_atom_site_label_H
_geom_hbond_atom_site_label_A
_geom_hbond_distance_DH
_geom_hbond_distance_HA
_geom_hbond_distance_DA
_geom_hbond_angle_DHA
_geom_hbond_site_symmetry_A
O8 H8C O5 0.98 2.07 2.868(4) 137.9 1_655
O8 H8D O6 0.97 1.90 2.765(5) 147.6 .
